data_4500655
loop_
_publ_author_name
'Chen, Min'
'Chen, Shui-Sheng'
'Okamura, Taka-aki'
'Su, Zhi'
'Chen, Man-Sheng'
'Zhao, Yue'
'Sun, Wei-Yin'
'Ueyama, Norikazu'

_publ_section_title
;
 pH Dependent Structural Diversity of Metal Complexes with
 5-(4H-1,2,4-Triazol-4-yl)benzene-1,3-dicarboxylic Acid
;
_journal_issue 5
_journal_name_full 'Crystal Growth &amp; Design'
_journal_page_first 1901
_journal_paper_doi 10.1021/cg200068v
_journal_volume 11
_journal_year 2011
_chemical_formula_moiety '2(C10 H7 Cu N3 O5), 3(H2 O)'
_chemical_formula_sum 'C20 H20 Cu2 N6 O13'
_chemical_formula_weight 679.50
_chemical_name_systematic
; 
 ? 
;
_space_group_IT_number 15
_symmetry_cell_setting monoclinic
_symmetry_space_group_name_Hall '-C 2yc'
_symmetry_space_group_name_H-M 'C 1 2/c 1'
_atom_sites_solution_hydrogens geom
_atom_sites_solution_primary direct
_atom_sites_solution_secondary difmap
_audit_creation_method SHELXL-97
_cell_angle_alpha 90.00
_cell_angle_beta 122.820(4)
_cell_angle_gamma 90.00
_cell_formula_units_Z 4
_cell_length_a 20.064(5)
_cell_length_b 7.7666(19)
_cell_length_c 17.110(4)
_cell_measurement_reflns_used 1435
_cell_measurement_temperature 293(2)
_cell_measurement_theta_max 26.31
_cell_measurement_theta_min 2.54
_cell_volume 2240.6(9)
_computing_structure_refinement 'SHELXL-97 (Sheldrick, 1997)'
_computing_structure_solution 'SHELXS-97 (Sheldrick, 1990)'
_diffrn_ambient_temperature 293(2)
_diffrn_measured_fraction_theta_full 0.998
_diffrn_measured_fraction_theta_max 0.998
_diffrn_radiation_monochromator graphite
_diffrn_radiation_source 'fine-focus sealed tube'
_diffrn_radiation_type MoK\a
_diffrn_radiation_wavelength 0.71073
_diffrn_reflns_av_R_equivalents 0.0477
_diffrn_reflns_av_sigmaI/netI 0.0610
_diffrn_reflns_limit_h_max 23
_diffrn_reflns_limit_h_min -20
_diffrn_reflns_limit_k_max 9
_diffrn_reflns_limit_k_min -9
_diffrn_reflns_limit_l_max 20
_diffrn_reflns_limit_l_min -20
_diffrn_reflns_number 5442
_diffrn_reflns_theta_full 25.09
_diffrn_reflns_theta_max 25.09
_diffrn_reflns_theta_min 2.42
_exptl_absorpt_coefficient_mu 1.989
_exptl_absorpt_correction_T_max 0.7160
_exptl_absorpt_correction_T_min 0.6687
_exptl_absorpt_correction_type multi-scan
_exptl_absorpt_process_details 'SADBAS (Bruker,2000)'
_exptl_crystal_colour blue
_exptl_crystal_density_diffrn 2.014
_exptl_crystal_density_method 'not measured'
_exptl_crystal_description block
_exptl_crystal_F_000 1376
_exptl_crystal_size_max 0.22
_exptl_crystal_size_mid 0.20
_exptl_crystal_size_min 0.18
_refine_diff_density_max 0.450
_refine_diff_density_min -0.572
_refine_diff_density_rms 0.094
_refine_ls_extinction_method none
_refine_ls_goodness_of_fit_ref 1.009
_refine_ls_hydrogen_treatment constr
_refine_ls_matrix_type full
_refine_ls_number_parameters 186
_refine_ls_number_reflns 1996
_refine_ls_number_restraints 13
_refine_ls_restrained_S_all 1.016
_refine_ls_R_factor_all 0.0478
_refine_ls_R_factor_gt 0.0373
_refine_ls_shift/su_max 0.001
_refine_ls_shift/su_mean 0.000
_refine_ls_structure_factor_coef Fsqd
_refine_ls_weighting_details 'calc w=1/[\s^2^(Fo^2^)+(0.0306P)^2^+0.0000P] where P=(Fo^2^+2Fc^2^)/3'
_refine_ls_weighting_scheme calc
_refine_ls_wR_factor_gt 0.0795
_refine_ls_wR_factor_ref 0.0825
_reflns_number_gt 1633
_reflns_number_total 1996
_reflns_threshold_expression >2sigma(I)
_cod_data_source_file cg200068v_si_002.cif
_cod_data_source_block 5
_cod_depositor_comments
;
The following automatic conversions were performed:

'_symmetry_cell_setting' value 'Monoclinic' changed to 'monoclinic'
according to /home/saulius/struct/CIF-dictionaries/cif_core.dic
dictionary named 'cif_core.dic' version 2.4.1 from 2010-06-29.

Automatic conversion script
Id: cif_fix_values 1715 2011-07-08 13:25:40Z adriana 
;
_cod_original_cell_volume 2240.6(10)
_cod_original_sg_symbol_Hall '-C 2yc '
_cod_original_sg_symbol_H-M 'C2/c  '
_cod_database_code 4500655

loop_
_symmetry_equiv_pos_as_xyz
'x, y, z'
'-x, y, -z+1/2'
'x+1/2, y+1/2, z'
'-x+1/2, y+1/2, -z+1/2'
'-x, -y, -z'
'x, -y, z-1/2'
'-x+1/2, -y+1/2, -z'
'x+1/2, -y+1/2, z-1/2'

loop_
_atom_site_label
_atom_site_type_symbol
_atom_site_fract_x
_atom_site_fract_y
_atom_site_fract_z
_atom_site_U_iso_or_equiv
_atom_site_adp_type
_atom_site_occupancy
_atom_site_symmetry_multiplicity
_atom_site_calc_flag
_atom_site_refinement_flags
Cu1 Cu 0.99401(3) 0.23587(5) 0.50772(3) 0.01690(16) Uani 1 1 d .
C1 C 0.7654(2) -0.0208(4) 0.5485(2) 0.0158(8) Uani 1 1 d .
H1 H 0.7997 -0.0327 0.6125 0.019 Uiso 1 1 calc R
C2 C 0.7917(2) 0.0602(5) 0.4972(2) 0.0158(8) Uani 1 1 d .
C3 C 0.7399(2) 0.0795(5) 0.4023(2) 0.0167(8) Uani 1 1 d .
H3 H 0.7561 0.1360 0.3673 0.020 Uiso 1 1 calc R
C4 C 0.6647(2) 0.0146(5) 0.3602(2) 0.0158(8) Uani 1 1 d .
C5 C 0.6376(2) -0.0670(5) 0.4093(2) 0.0177(8) Uani 1 1 d .
H5 H 0.5862 -0.1100 0.3790 0.021 Uiso 1 1 calc R
C6 C 0.6887(2) -0.0838(5) 0.5051(2) 0.0153(8) Uani 1 1 d .
C7 C 0.6083(2) -0.1002(5) 0.2005(2) 0.0212(9) Uani 1 1 d .
H7 H 0.6342 -0.2058 0.2188 0.025 Uiso 1 1 calc R
C8 C 0.5683(2) 0.1530(5) 0.2054(2) 0.0174(8) Uani 1 1 d .
H8 H 0.5607 0.2565 0.2268 0.021 Uiso 1 1 calc R
C9 C 0.8758(2) 0.1208(5) 0.5424(2) 0.0185(9) Uani 1 1 d .
C10 C 0.6594(2) -0.1755(5) 0.5591(3) 0.0169(8) Uani 1 1 d .
N1 N 0.61374(18) 0.0220(4) 0.25962(19) 0.0160(7) Uani 1 1 d .
N2 N 0.56205(19) -0.0515(4) 0.1145(2) 0.0203(8) Uani 1 1 d .
N3 N 0.53642(17) 0.1121(4) 0.11762(19) 0.0161(7) Uani 1 1 d .
O1 O 0.92402(16) 0.0933(4) 0.62593(17) 0.0345(8) Uani 1 1 d .
O2 O 0.89128(14) 0.1943(3) 0.48762(16) 0.0202(6) Uani 1 1 d .
O3 O 0.70302(15) -0.1811(3) 0.64569(16) 0.0240(6) Uani 1 1 d .
O4 O 0.59202(14) -0.2449(3) 0.51013(16) 0.0206(6) Uani 1 1 d .
O5 O 0.96203(15) 0.0595(3) 0.40699(16) 0.0214(6) Uani 1 1 d D
H5A H 0.9981 0.0467 0.3983 0.026 Uiso 1 1 d RD
H5B H 0.9179 0.0242 0.3620 0.026 Uiso 1 1 d RD
O6 O 0.82005(16) 0.0410(3) 0.77329(17) 0.0309(7) Uani 1 1 d D
H6A H 0.7794 -0.0177 0.7350 0.037 Uiso 1 1 d RD
H6B H 0.8056 0.1231 0.7936 0.037 Uiso 1 1 d RD
O7 O 0.5000 0.6646(7) 0.2500 0.094(2) Uani 1 2 d SDU
H7A H 0.5287 0.6002 0.2968 0.112 Uiso 1 1 d RD

loop_
_atom_site_aniso_label
_atom_site_aniso_U_11
_atom_site_aniso_U_22
_atom_site_aniso_U_33
_atom_site_aniso_U_23
_atom_site_aniso_U_13
_atom_site_aniso_U_12
Cu1 0.0148(3) 0.0214(3) 0.0141(3) -0.0032(2) 0.0077(2) -0.0053(2)
C1 0.017(2) 0.018(2) 0.0089(18) 0.0002(15) 0.0047(17) 0.0011(16)
C2 0.017(2) 0.0121(19) 0.019(2) -0.0048(16) 0.0095(18) -0.0012(16)
C3 0.021(2) 0.015(2) 0.016(2) 0.0013(16) 0.0112(18) -0.0017(17)
C4 0.016(2) 0.015(2) 0.0105(18) -0.0002(15) 0.0036(17) 0.0022(16)
C5 0.013(2) 0.019(2) 0.018(2) -0.0051(16) 0.0060(18) -0.0052(16)
C6 0.016(2) 0.015(2) 0.017(2) -0.0027(16) 0.0097(18) -0.0021(16)
C7 0.021(2) 0.016(2) 0.018(2) 0.0018(17) 0.0053(19) 0.0018(17)
C8 0.018(2) 0.019(2) 0.016(2) -0.0004(16) 0.0098(18) 0.0016(17)
C9 0.019(2) 0.020(2) 0.019(2) -0.0032(17) 0.0110(19) -0.0011(17)
C10 0.018(2) 0.014(2) 0.020(2) -0.0007(16) 0.0111(19) 0.0015(16)
N1 0.0170(17) 0.0175(18) 0.0102(16) 0.0007(13) 0.0053(14) 0.0001(14)
N2 0.0243(19) 0.0161(18) 0.0155(17) 0.0006(13) 0.0075(16) 0.0029(14)
N3 0.0161(17) 0.0178(18) 0.0142(16) 0.0027(13) 0.0081(15) 0.0011(14)
O1 0.0199(16) 0.058(2) 0.0155(15) 0.0073(14) 0.0028(13) -0.0125(15)
O2 0.0147(14) 0.0272(15) 0.0197(14) 0.0014(12) 0.0100(12) -0.0058(12)
O3 0.0225(15) 0.0314(16) 0.0152(14) 0.0031(12) 0.0082(13) -0.0088(13)
O4 0.0155(14) 0.0303(16) 0.0197(14) -0.0065(12) 0.0118(12) -0.0097(12)
O5 0.0162(14) 0.0268(15) 0.0197(14) -0.0066(12) 0.0088(13) -0.0043(12)
O6 0.0226(16) 0.0345(18) 0.0265(16) -0.0114(13) 0.0075(14) 0.0029(13)
O7 0.077(4) 0.055(4) 0.100(4) 0.000 0.016(3) 0.000

loop_
_atom_type_symbol
_atom_type_description
_atom_type_scat_dispersion_real
_atom_type_scat_dispersion_imag
_atom_type_scat_source
C C 0.0033 0.0016 'International Tables Vol C Tables 4.2.6.8 and 6.1.1.4'
H H 0.0000 0.0000 'International Tables Vol C Tables 4.2.6.8 and 6.1.1.4'
N N 0.0061 0.0033 'International Tables Vol C Tables 4.2.6.8 and 6.1.1.4'
O O 0.0106 0.0060 'International Tables Vol C Tables 4.2.6.8 and 6.1.1.4'
Cu Cu 0.3201 1.2651 'International Tables Vol C Tables 4.2.6.8 and 6.1.1.4'

loop_
_geom_angle_atom_site_label_1
_geom_angle_atom_site_label_2
_geom_angle_atom_site_label_3
_geom_angle
_geom_angle_site_symmetry_1
_geom_angle_site_symmetry_3
O2 Cu1 O4 170.69(10) . 3
O2 Cu1 N3 97.88(11) . 8_556
O4 Cu1 N3 91.42(11) 3 8_556
O2 Cu1 O5 85.38(10) . .
O4 Cu1 O5 85.42(10) 3 .
N3 Cu1 O5 172.55(11) 8_556 .
O2 Cu1 N2 90.50(11) . 4_655
O4 Cu1 N2 87.53(11) 3 4_655
N3 Cu1 N2 99.99(11) 8_556 4_655
O5 Cu1 N2 86.64(10) . 4_655
C6 C1 C2 120.8(3) . .
C6 C1 H1 119.6 . .
C2 C1 H1 119.6 . .
C3 C2 C1 119.2(3) . .
C3 C2 C9 119.4(3) . .
C1 C2 C9 121.4(3) . .
C4 C3 C2 119.4(3) . .
C4 C3 H3 120.3 . .
C2 C3 H3 120.3 . .
C3 C4 C5 122.4(3) . .
C3 C4 N1 118.5(3) . .
C5 C4 N1 119.0(3) . .
C4 C5 C6 118.7(3) . .
C4 C5 H5 120.6 . .
C6 C5 H5 120.6 . .
C1 C6 C5 119.5(3) . .
C1 C6 C10 121.6(3) . .
C5 C6 C10 118.8(3) . .
N2 C7 N1 111.3(3) . .
N2 C7 H7 124.4 . .
N1 C7 H7 124.4 . .
N3 C8 N1 109.5(3) . .
N3 C8 H8 125.2 . .
N1 C8 H8 125.2 . .
O1 C9 O2 125.5(3) . .
O1 C9 C2 119.9(3) . .
O2 C9 C2 114.6(3) . .
O3 C10 O4 125.6(3) . .
O3 C10 C6 119.1(3) . .
O4 C10 C6 115.2(3) . .
C8 N1 C7 105.4(3) . .
C8 N1 C4 128.8(3) . .
C7 N1 C4 125.5(3) . .
C7 N2 N3 106.0(3) . .
C7 N2 Cu1 119.6(2) . 4_645
N3 N2 Cu1 130.9(2) . 4_645
C8 N3 N2 107.8(3) . .
C8 N3 Cu1 129.4(3) . 8_455
N2 N3 Cu1 119.2(2) . 8_455
C9 O2 Cu1 127.5(2) . .
C10 O4 Cu1 138.8(2) . 3_445
Cu1 O5 H5A 109.5 . .
Cu1 O5 H5B 133.7 . .
H5A O5 H5B 112.8 . .
H6A O6 H6B 108.7 . .

loop_
_geom_bond_atom_site_label_1
_geom_bond_atom_site_label_2
_geom_bond_distance
_geom_bond_site_symmetry_2
Cu1 O2 1.924(2) .
Cu1 O4 1.950(2) 3
Cu1 N3 1.980(3) 8_556
Cu1 O5 2.015(2) .
Cu1 N2 2.411(3) 4_655
C1 C6 1.386(5) .
C1 C2 1.396(5) .
C1 H1 0.9300 .
C2 C3 1.383(5) .
C2 C9 1.501(5) .
C3 C4 1.369(5) .
C3 H3 0.9300 .
C4 C5 1.378(5) .
C4 N1 1.450(4) .
C5 C6 1.391(4) .
C5 H5 0.9300 .
C6 C10 1.513(5) .
C7 N2 1.300(4) .
C7 N1 1.348(4) .
C7 H7 0.9300 .
C8 N3 1.313(4) .
C8 N1 1.345(4) .
C8 H8 0.9300 .
C9 O1 1.235(4) .
C9 O2 1.271(4) .
C10 O3 1.248(4) .
C10 O4 1.263(4) .
N2 N3 1.383(4) .
N2 Cu1 2.411(3) 4_645
N3 Cu1 1.980(3) 8_455
O4 Cu1 1.950(2) 3_445
O5 H5A 0.8200 .
O5 H5B 0.8437 .
O6 H6A 0.8500 .
O6 H6B 0.8499 .
O7 H7A 0.8500 .

loop_
_geom_torsion_atom_site_label_1
_geom_torsion_atom_site_label_2
_geom_torsion_atom_site_label_3
_geom_torsion_atom_site_label_4
_geom_torsion
_geom_torsion_site_symmetry_1
_geom_torsion_site_symmetry_4
C6 C1 C2 C3 1.0(5) . .
C6 C1 C2 C9 -176.8(3) . .
C1 C2 C3 C4 -1.8(5) . .
C9 C2 C3 C4 176.0(3) . .
C2 C3 C4 C5 1.4(6) . .
C2 C3 C4 N1 -174.4(3) . .
C3 C4 C5 C6 0.1(6) . .
N1 C4 C5 C6 175.8(3) . .
C2 C1 C6 C5 0.5(5) . .
C2 C1 C6 C10 178.6(3) . .
C4 C5 C6 C1 -1.0(5) . .
C4 C5 C6 C10 -179.2(3) . .
C3 C2 C9 O1 -174.9(3) . .
C1 C2 C9 O1 2.8(5) . .
C3 C2 C9 O2 3.2(5) . .
C1 C2 C9 O2 -179.1(3) . .
C1 C6 C10 O3 6.5(5) . .
C5 C6 C10 O3 -175.3(3) . .
C1 C6 C10 O4 -171.6(3) . .
C5 C6 C10 O4 6.5(5) . .
N3 C8 N1 C7 0.3(4) . .
N3 C8 N1 C4 174.9(3) . .
N2 C7 N1 C8 -0.5(4) . .
N2 C7 N1 C4 -175.3(3) . .
C3 C4 N1 C8 -83.9(5) . .
C5 C4 N1 C8 100.2(4) . .
C3 C4 N1 C7 89.6(4) . .
C5 C4 N1 C7 -86.3(5) . .
N1 C7 N2 N3 0.5(4) . .
N1 C7 N2 Cu1 -160.6(2) . 4_645
N1 C8 N3 N2 -0.1(4) . .
N1 C8 N3 Cu1 -158.0(2) . 8_455
C7 N2 N3 C8 -0.2(4) . .
Cu1 N2 N3 C8 157.8(2) 4_645 .
C7 N2 N3 Cu1 160.4(2) . 8_455
Cu1 N2 N3 Cu1 -41.6(4) 4_645 8_455
O1 C9 O2 Cu1 15.5(5) . .
C2 C9 O2 Cu1 -162.4(2) . .
N3 Cu1 O2 C9 -62.3(3) 8_556 .
O5 Cu1 O2 C9 111.0(3) . .
N2 Cu1 O2 C9 -162.5(3) 4_655 .
O3 C10 O4 Cu1 46.9(6) . 3_445
C6 C10 O4 Cu1 -135.1(3) . 3_445
